data_4305869
loop_
_publ_author_name
'Ai-Xin Zhu'
'Jie-Peng Zhang'
'Yan-Yong Lin'
'Xiao-Ming Chen'

_publ_section_title
;
Pentanuclear and Heptanuclear Helicates By Self-Assembly of d10 Metal Ions
and a Rigid Aromatic Bis-Bidentate Chelator
;
_journal_name_full 'Inorganic Chemistry'
_journal_page_first 7389
_journal_page_last 7395
_journal_paper_doi 10.1021/ic8007969
_journal_volume 47
_journal_year 2008
_chemical_formula_moiety Zn5O(C102H66N36)
_chemical_formula_sum 'C105 H73 Cl2 N37 O19.5 Zn5'
_chemical_formula_weight 2562.75
_chemical_name_common 'Pentanuclear Zn(II) Cluster'
_chemical_name_systematic
; 
 ? 
;
_space_group_IT_number 13
_symmetry_cell_setting monoclinic
_symmetry_space_group_name_Hall '-P 2yac'
_symmetry_space_group_name_H-M 'P 1 2/n 1'
_atom_sites_solution_hydrogens geom
_atom_sites_solution_primary direct
_atom_sites_solution_secondary difmap
_audit_creation_method SHELXL-97
_cell_angle_alpha 90.00
_cell_angle_beta 95.858(2)
_cell_angle_gamma 90.00
_cell_formula_units_Z 4
_cell_length_a 25.789(3)
_cell_length_b 14.8820(15)
_cell_length_c 31.250(3)
_cell_measurement_temperature 150(2)
_cell_volume 11931(2)
_computing_cell_refinement 'SAINT-PLUS, Ver. 6.0, 1997'
_computing_data_collection 'SMART, 1998.'
_computing_data_reduction 'SAINT-PLUS, Ver. 6.0, 1997'
_computing_molecular_graphics 'XP, Ver. 6.10, Bruker AXS Inc., 2000.'
_computing_publication_material 'SHELXTL-Bruker AXS Inc., 1998.'
_computing_structure_refinement 'SHELXL-97 (Sheldrick, 1997)'
_computing_structure_solution 'SHELXS-97 (Sheldrick, 1990)'
_diffrn_ambient_temperature 150(2)
_diffrn_measured_fraction_theta_full 0.974
_diffrn_measured_fraction_theta_max 0.974
_diffrn_measurement_device_type 'Bruker Apex CCD'
_diffrn_measurement_method '\w scan'
_diffrn_radiation_monochromator graphite
_diffrn_radiation_source 'fine-focus sealed tube'
_diffrn_radiation_type MoK\a
_diffrn_radiation_wavelength 0.71073
_diffrn_reflns_av_R_equivalents 0.0590
_diffrn_reflns_av_sigmaI/netI 0.0626
_diffrn_reflns_limit_h_max 30
_diffrn_reflns_limit_h_min -31
_diffrn_reflns_limit_k_max 17
_diffrn_reflns_limit_k_min -18
_diffrn_reflns_limit_l_max 37
_diffrn_reflns_limit_l_min -37
_diffrn_reflns_number 77256
_diffrn_reflns_theta_full 25.50
_diffrn_reflns_theta_max 25.50
_diffrn_reflns_theta_min 1.74
_diffrn_standards_decay_% 0
_exptl_absorpt_coefficient_mu 1.115
_exptl_absorpt_correction_T_max 0.8505
_exptl_absorpt_correction_T_min 0.7308
_exptl_absorpt_correction_type multi-scan
_exptl_absorpt_process_details 'SADABS (Bruker, 2002)'
_exptl_crystal_colour yellow
_exptl_crystal_density_diffrn 1.427
_exptl_crystal_density_method 'not measured'
_exptl_crystal_description needle
_exptl_crystal_F_000 5208
_exptl_crystal_size_max 0.30
_exptl_crystal_size_mid 0.20
_exptl_crystal_size_min 0.15
_refine_diff_density_max 1.579
_refine_diff_density_min -0.725
_refine_diff_density_rms 0.140
_refine_ls_extinction_method none
_refine_ls_goodness_of_fit_ref 1.038
_refine_ls_hydrogen_treatment constr
_refine_ls_matrix_type full
_refine_ls_number_parameters 1596
_refine_ls_number_reflns 21636
_refine_ls_number_restraints 120
_refine_ls_restrained_S_all 1.048
_refine_ls_R_factor_all 0.1059
_refine_ls_R_factor_gt 0.0735
_refine_ls_shift/su_max 0.000
_refine_ls_shift/su_mean 0.000
_refine_ls_structure_factor_coef Fsqd
_refine_ls_weighting_details 'calc w=1/[\s^2^(Fo^2^)+(0.1308P)^2^+32.1005P] where P=(Fo^2^+2Fc^2^)/3'
_refine_ls_weighting_scheme calc
_refine_ls_wR_factor_gt 0.2044
_refine_ls_wR_factor_ref 0.2314
_reflns_number_gt 15041
_reflns_number_total 21636
_reflns_threshold_expression >2sigma(I)
_cod_data_source_file ic8007969-file001_1.cif
_cod_data_source_block 1
_cod_depositor_comments
;
The following automatic conversions were performed:
'_symmetry_cell_setting' value 'Monoclinic' changed to 'monoclinic'
according to '/home/saulius/struct/CIF-dictionaries/cif_core.dic'
dictionary named 'cif_core.dic' version 2.4.1 from
2010-06-29.

'_exptl_absorpt_correction_type' value 'Multi-scan' changed
to 'multi-scan' according to
'/home/saulius/struct/CIF-dictionaries/cif_core.dic' dictionary named
'cif_core.dic' version 2.4.1 from 2010-06-29.

Automatic conversion script
Id: cif_fix_enum 1527 2010-12-29 10:47:43Z saulius 
;
_cod_original_formula_sum 'C105 H73 Cl2 N37 O19.50 Zn5'
_cod_database_code 4305869

loop_
_symmetry_equiv_pos_as_xyz
'x, y, z'
'-x+1/2, y, -z+1/2'
'-x, -y, -z'
'x-1/2, -y, z-1/2'

loop_
_atom_site_label
_atom_site_type_symbol
_atom_site_fract_x
_atom_site_fract_y
_atom_site_fract_z
_atom_site_U_iso_or_equiv
_atom_site_adp_type
_atom_site_occupancy
_atom_site_symmetry_multiplicity
_atom_site_calc_flag
_atom_site_refinement_flags
_atom_site_disorder_assembly
_atom_site_disorder_group
Zn1 Zn 0.76275(3) 0.48665(5) 0.12059(2) 0.02784(18) Uani 1 1 d . . .
Zn2 Zn 0.7500 0.61707(7) 0.2500 0.0309(2) Uani 1 2 d S . .
Zn3 Zn 0.68166(3) 0.40969(5) 0.24055(2) 0.03025(19) Uani 1 1 d . . .
Zn4 Zn 0.13308(3) 0.13768(5) 0.15170(2) 0.02653(18) Uani 1 1 d . . .
Zn5 Zn 0.2500 0.01246(7) 0.2500 0.0285(2) Uani 1 2 d S . .
Zn6 Zn 0.20245(3) 0.21920(5) 0.28688(2) 0.02695(18) Uani 1 1 d . . .
O1 O 0.7500 0.4800(4) 0.2500 0.0456(17) Uani 1 2 d S . .
O2 O 0.2500 0.1507(4) 0.2500 0.0466(18) Uani 1 2 d S . .
N1 N 0.8384(2) 0.4856(3) 0.09432(15) 0.0313(12) Uani 1 1 d . . .
N2 N 0.9228(2) 0.5188(3) 0.10704(16) 0.0329(12) Uani 1 1 d . . .
H2A H 0.9511 0.5427 0.1189 0.039 Uiso 1 1 calc R . .
N3 N 0.81058(19) 0.5682(3) 0.16547(15) 0.0290(11) Uani 1 1 d . . .
N4 N 0.80479(19) 0.6120(3) 0.20242(15) 0.0297(11) Uani 1 1 d . . .
N5 N 0.8097(2) 0.6919(3) 0.27896(16) 0.0363(13) Uani 1 1 d . . .
N6 N 0.8905(2) 0.7426(4) 0.27896(18) 0.0442(15) Uani 1 1 d . . .
H6A H 0.9209 0.7513 0.2708 0.053 Uiso 1 1 calc R . .
N7 N 0.7315(2) 0.3795(4) 0.07844(17) 0.0374(13) Uani 1 1 d . . .
N8 N 0.7238(2) 0.2331(4) 0.0668(2) 0.0552(19) Uani 1 1 d . . .
H8A H 0.7281 0.1762 0.0704 0.066 Uiso 1 1 calc R . .
N9 N 0.7806(2) 0.3649(3) 0.15882(16) 0.0319(12) Uani 1 1 d . . .
N10 N 0.79885(19) 0.3438(3) 0.19902(16) 0.0310(12) Uani 1 1 d . . .
N11 N 0.8257(2) 0.2772(4) 0.27727(19) 0.0426(15) Uani 1 1 d . . .
N12 N 0.8196(2) 0.1337(4) 0.2587(3) 0.0564(19) Uani 1 1 d . . .
H12A H 0.8134 0.0866 0.2430 0.068 Uiso 1 1 calc R . .
N13 N 0.7256(2) 0.5899(4) 0.08041(15) 0.0320(12) Uani 1 1 d . . .
N14 N 0.6495(2) 0.6512(4) 0.05585(16) 0.0362(12) Uani 1 1 d . . .
H14A H 0.6168 0.6639 0.0538 0.043 Uiso 1 1 calc R . .
N15 N 0.68823(19) 0.5067(3) 0.14728(15) 0.0291(11) Uani 1 1 d . . .
N16 N 0.6640(2) 0.4797(4) 0.18117(15) 0.0315(12) Uani 1 1 d . . .
N17 N 0.60589(19) 0.4474(3) 0.24499(15) 0.0310(12) Uani 1 1 d . . .
N18 N 0.5341(2) 0.5106(4) 0.21478(16) 0.0388(13) Uani 1 1 d . . .
H18A H 0.5136 0.5408 0.1966 0.047 Uiso 1 1 calc R . .
N19 N 0.12042(18) 0.2457(3) 0.10413(15) 0.0272(11) Uani 1 1 d . . .
N20 N 0.1176(2) 0.3933(4) 0.09261(16) 0.0359(13) Uani 1 1 d . . .
H20A H 0.1198 0.4500 0.0978 0.043 Uiso 1 1 calc R . .
N21 N 0.15184(19) 0.2605(3) 0.18936(15) 0.0268(11) Uani 1 1 d . . .
N22 N 0.16880(19) 0.2829(3) 0.22986(15) 0.0283(11) Uani 1 1 d . . .
N23 N 0.21006(19) 0.3524(3) 0.30482(15) 0.0291(11) Uani 1 1 d . . .
N24 N 0.1948(2) 0.4951(4) 0.28591(17) 0.0405(14) Uani 1 1 d . . .
H24A H 0.1863 0.5412 0.2701 0.049 Uiso 1 1 calc R . .
N25 N 0.05032(19) 0.1235(3) 0.16098(16) 0.0293(11) Uani 1 1 d . . .
N26 N -0.0083(2) 0.0609(4) 0.19920(18) 0.0369(13) Uani 1 1 d . . .
H26A H -0.0208 0.0300 0.2190 0.044 Uiso 1 1 calc R . .
N27 N 0.13371(19) 0.0545(3) 0.20908(15) 0.0280(11) Uani 1 1 d . . .
N28 N 0.16921(19) 0.0156(3) 0.23714(15) 0.0290(11) Uani 1 1 d . . .
N29 N 0.2291(2) -0.0692(3) 0.29910(15) 0.0310(12) Uani 1 1 d . . .
N30 N 0.1649(2) -0.1223(4) 0.33354(17) 0.0394(13) Uani 1 1 d . . .
H30A H 0.1338 -0.1330 0.3399 0.047 Uiso 1 1 calc R . .
N31 N 0.13676(19) 0.1763(3) 0.31259(15) 0.0286(11) Uani 1 1 d . . .
N32 N 0.1031(2) 0.1068(4) 0.36582(17) 0.0395(14) Uani 1 1 d . . .
H32A H 0.1013 0.0765 0.3891 0.047 Uiso 1 1 calc R . .
N33 N 0.23581(19) 0.1486(3) 0.34164(15) 0.0277(11) Uani 1 1 d . . .
N34 N 0.28328(18) 0.1219(3) 0.35873(14) 0.0254(10) Uani 1 1 d . . .
N35 N 0.36802(18) 0.0368(3) 0.39781(15) 0.0274(11) Uani 1 1 d . . .
N36 N 0.3265(2) -0.0212(3) 0.45048(15) 0.0296(11) Uani 1 1 d . . .
H36A H 0.3014 -0.0332 0.4657 0.036 Uiso 1 1 calc R . .
C1 C 0.8654(2) 0.4426(4) 0.06366(19) 0.0308(14) Uani 1 1 d . . .
C2 C 0.8478(3) 0.3892(5) 0.0287(2) 0.0398(16) Uani 1 1 d . . .
H2B H 0.8126 0.3760 0.0225 0.048 Uiso 1 1 calc R . .
C3 C 0.8844(3) 0.3566(5) 0.0035(2) 0.0424(17) Uani 1 1 d . . .
H3A H 0.8733 0.3216 -0.0203 0.051 Uiso 1 1 calc R . .
C4 C 0.9369(3) 0.3742(5) 0.0123(2) 0.0449(18) Uani 1 1 d . . .
H4A H 0.9604 0.3499 -0.0052 0.054 Uiso 1 1 calc R . .
C5 C 0.9552(3) 0.4273(5) 0.0468(2) 0.0423(17) Uani 1 1 d . . .
H5A H 0.9905 0.4395 0.0529 0.051 Uiso 1 1 calc R . .
C6 C 0.9185(2) 0.4616(4) 0.07178(19) 0.0331(14) Uani 1 1 d . . .
C7 C 0.8745(2) 0.5299(4) 0.11927(19) 0.0284(13) Uani 1 1 d . . .
C8 C 0.8602(2) 0.5782(4) 0.15695(19) 0.0285(13) Uani 1 1 d . . .
C9 C 0.8886(2) 0.6293(4) 0.1889(2) 0.0330(14) Uani 1 1 d . . .
H9A H 0.9235 0.6458 0.1911 0.040 Uiso 1 1 calc R . .
C10 C 0.8512(3) 0.6492(4) 0.21643(19) 0.0330(14) Uani 1 1 d . . .
C11 C 0.8513(3) 0.6947(4) 0.2579(2) 0.0355(15) Uani 1 1 d . . .
C12 C 0.8214(3) 0.7434(4) 0.3158(2) 0.0424(18) Uani 1 1 d . . .
C13 C 0.7912(4) 0.7636(5) 0.3490(2) 0.055(2) Uani 1 1 d . . .
H13A H 0.7572 0.7426 0.3491 0.065 Uiso 1 1 calc R . .
C14 C 0.8145(4) 0.8167(5) 0.3822(2) 0.065(3) Uani 1 1 d . . .
H14B H 0.7955 0.8325 0.4047 0.078 Uiso 1 1 calc R . .
C15 C 0.8661(5) 0.8470(5) 0.3823(2) 0.076(3) Uani 1 1 d . . .
H15A H 0.8802 0.8822 0.4052 0.091 Uiso 1 1 calc R . .
C16 C 0.8964(4) 0.8267(5) 0.3501(3) 0.068(3) Uani 1 1 d . . .
H16A H 0.9308 0.8459 0.3507 0.082 Uiso 1 1 calc R . .
C17 C 0.8723(3) 0.7751(4) 0.3163(2) 0.0483(19) Uani 1 1 d . . .
C18 C 0.7017(3) 0.3673(6) 0.0395(2) 0.050(2) Uani 1 1 d . . .
C19 C 0.6770(3) 0.4277(7) 0.0098(2) 0.063(2) Uani 1 1 d . . .
H19A H 0.6812 0.4894 0.0132 0.075 Uiso 1 1 calc R . .
C20 C 0.6465(4) 0.3923(9) -0.0247(3) 0.082(3) Uani 1 1 d . . .
H20B H 0.6296 0.4320 -0.0444 0.098 Uiso 1 1 calc R . .
C21 C 0.6395(4) 0.3048(9) -0.0316(3) 0.082(3) Uani 1 1 d . . .
H21A H 0.6176 0.2861 -0.0554 0.098 Uiso 1 1 calc R . .
C22 C 0.6633(4) 0.2419(8) -0.0049(3) 0.078(3) Uani 1 1 d . . .
H22A H 0.6585 0.1807 -0.0101 0.093 Uiso 1 1 calc R . .
C23 C 0.6962(3) 0.2747(6) 0.0319(3) 0.056(2) Uani 1 1 d . . .
C24 C 0.7428(3) 0.2985(5) 0.0943(2) 0.0422(18) Uani 1 1 d . . .
C25 C 0.7680(2) 0.2873(4) 0.1368(2) 0.0351(15) Uani 1 1 d . . .
C26 C 0.7783(3) 0.2138(5) 0.1639(2) 0.0446(18) Uani 1 1 d . . .
H26B H 0.7736 0.1531 0.1575 0.053 Uiso 1 1 calc R . .
C27 C 0.7969(3) 0.2523(4) 0.2024(2) 0.0413(17) Uani 1 1 d . . .
C28 C 0.8139(3) 0.2195(5) 0.2457(3) 0.0441(18) Uani 1 1 d . . .
C29 C 0.8415(3) 0.2256(5) 0.3132(3) 0.051(2) Uani 1 1 d . . .
C30 C 0.8602(3) 0.2512(6) 0.3541(3) 0.059(2) Uani 1 1 d . . .
H30B H 0.8630 0.3114 0.3619 0.071 Uiso 1 1 calc R . .
C31 C 0.8748(4) 0.1830(7) 0.3832(3) 0.076(3) Uani 1 1 d U . .
H31A H 0.8890 0.1971 0.4109 0.091 Uiso 1 1 calc R . .
C32 C 0.8679(4) 0.0914(7) 0.3706(4) 0.081(3) Uani 1 1 d U . .
H32B H 0.8762 0.0469 0.3911 0.098 Uiso 1 1 calc R . .
C33 C 0.8501(4) 0.0666(7) 0.3307(4) 0.080(3) Uani 1 1 d U . .
H33A H 0.8467 0.0064 0.3231 0.096 Uiso 1 1 calc R . .
C34 C 0.8368(3) 0.1352(5) 0.3008(3) 0.065(3) Uani 1 1 d . . .
C35 C 0.7330(3) 0.6421(4) 0.0451(2) 0.0355(15) Uani 1 1 d . . .
C36 C 0.7780(3) 0.6609(5) 0.0254(2) 0.0434(17) Uani 1 1 d . . .
H36B H 0.8097 0.6343 0.0349 0.052 Uiso 1 1 calc R . .
C37 C 0.7739(3) 0.7198(5) -0.0084(2) 0.052(2) Uani 1 1 d . . .
H37A H 0.8035 0.7340 -0.0217 0.062 Uiso 1 1 calc R . .
C38 C 0.7263(4) 0.7592(5) -0.0236(2) 0.058(2) Uani 1 1 d . . .
H38A H 0.7252 0.7989 -0.0467 0.070 Uiso 1 1 calc R . .
C39 C 0.6814(3) 0.7407(5) -0.0054(2) 0.0461(18) Uani 1 1 d . . .
H39A H 0.6496 0.7663 -0.0157 0.055 Uiso 1 1 calc R . .
C40 C 0.6857(3) 0.6816(4) 0.02908(19) 0.0354(15) Uani 1 1 d . . .
C41 C 0.6756(2) 0.5981(4) 0.08567(19) 0.0311(14) Uani 1 1 d . . .
C42 C 0.6544(2) 0.5573(4) 0.12217(19) 0.0299(13) Uani 1 1 d . . .
C43 C 0.6068(2) 0.5633(4) 0.13910(18) 0.0301(13) Uani 1 1 d . . .
H43A H 0.5767 0.5931 0.1279 0.036 Uiso 1 1 calc R . .
C44 C 0.6151(2) 0.5144(4) 0.17645(19) 0.0312(14) Uani 1 1 d . . .
C45 C 0.5846(2) 0.4930(4) 0.2115(2) 0.0331(14) Uani 1 1 d . . .
C46 C 0.5665(2) 0.4320(4) 0.27113(19) 0.0304(14) Uani 1 1 d . . .
C47 C 0.5669(3) 0.3849(4) 0.30984(19) 0.0357(15) Uani 1 1 d . . .
H47A H 0.5968 0.3572 0.3227 0.043 Uiso 1 1 calc R . .
C48 C 0.5201(3) 0.3818(5) 0.3281(2) 0.0428(17) Uani 1 1 d . . .
H48A H 0.5186 0.3507 0.3537 0.051 Uiso 1 1 calc R . .
C49 C 0.4754(3) 0.4234(6) 0.3094(2) 0.053(2) Uani 1 1 d . . .
H49A H 0.4450 0.4203 0.3230 0.063 Uiso 1 1 calc R . .
C50 C 0.4749(3) 0.4695(6) 0.2709(2) 0.051(2) Uani 1 1 d . . .
H50A H 0.4449 0.4974 0.2582 0.061 Uiso 1 1 calc R . .
C51 C 0.5205(3) 0.4719(5) 0.2524(2) 0.0374(15) Uani 1 1 d . . .
C52 C 0.1044(2) 0.2612(4) 0.06055(18) 0.0294(13) Uani 1 1 d . . .
C53 C 0.0914(3) 0.2035(5) 0.0267(2) 0.0451(18) Uani 1 1 d . . .
H53A H 0.0912 0.1416 0.0308 0.054 Uiso 1 1 calc R . .
C54 C 0.0786(3) 0.2400(5) -0.0134(2) 0.052(2) Uani 1 1 d . . .
H54A H 0.0709 0.2017 -0.0367 0.062 Uiso 1 1 calc R . .
C55 C 0.0766(3) 0.3320(5) -0.0202(2) 0.0445(18) Uani 1 1 d . . .
H55A H 0.0668 0.3541 -0.0477 0.053 Uiso 1 1 calc R . .
C56 C 0.0890(3) 0.3913(5) 0.0132(2) 0.0459(18) Uani 1 1 d . . .
H56A H 0.0882 0.4531 0.0090 0.055 Uiso 1 1 calc R . .
C57 C 0.1029(2) 0.3538(4) 0.05350(19) 0.0325(14) Uani 1 1 d . . .
C58 C 0.1277(2) 0.3262(4) 0.12120(19) 0.0284(13) Uani 1 1 d . . .
C59 C 0.1458(2) 0.3374(4) 0.16617(18) 0.0267(13) Uani 1 1 d . . .
C60 C 0.1591(2) 0.4112(4) 0.19148(19) 0.0314(14) Uani 1 1 d . . .
H60A H 0.1583 0.4715 0.1836 0.038 Uiso 1 1 calc R . .
C61 C 0.1739(2) 0.3741(4) 0.23168(19) 0.0283(13) Uani 1 1 d . . .
C62 C 0.1926(2) 0.4081(4) 0.2732(2) 0.0316(14) Uani 1 1 d . . .
C63 C 0.2232(2) 0.4060(4) 0.3406(2) 0.0336(14) Uani 1 1 d . . .
C64 C 0.2416(3) 0.3829(5) 0.3825(2) 0.0392(16) Uani 1 1 d . . .
H64A H 0.2476 0.3233 0.3904 0.047 Uiso 1 1 calc R . .
C65 C 0.2508(3) 0.4514(6) 0.4119(2) 0.056(2) Uani 1 1 d . . .
H65A H 0.2624 0.4381 0.4404 0.068 Uiso 1 1 calc R . .
C66 C 0.2427(4) 0.5416(6) 0.3991(3) 0.078(3) Uani 1 1 d . . .
H66A H 0.2512 0.5867 0.4192 0.093 Uiso 1 1 calc R . .
C67 C 0.2227(4) 0.5661(5) 0.3582(2) 0.061(2) Uani 1 1 d . . .
H67A H 0.2159 0.6257 0.3506 0.074 Uiso 1 1 calc R . .
C68 C 0.2134(3) 0.4961(5) 0.3291(2) 0.0442(17) Uani 1 1 d . . .
C69 C 0.0010(2) 0.1459(4) 0.1424(2) 0.0301(13) Uani 1 1 d . . .
C70 C -0.0153(3) 0.1970(4) 0.1054(2) 0.0366(15) Uani 1 1 d . . .
H70A H 0.0087 0.2228 0.0888 0.044 Uiso 1 1 calc R . .
C71 C -0.0687(3) 0.2075(4) 0.0948(2) 0.0362(15) Uani 1 1 d . . .
H71A H -0.0805 0.2408 0.0705 0.043 Uiso 1 1 calc R . .
C72 C -0.1048(3) 0.1692(5) 0.1195(2) 0.0411(16) Uani 1 1 d . . .
H72A H -0.1401 0.1778 0.1113 0.049 Uiso 1 1 calc R . .
C73 C -0.0897(3) 0.1184(5) 0.1561(2) 0.0420(16) Uani 1 1 d . . .
H73A H -0.1141 0.0930 0.1724 0.050 Uiso 1 1 calc R . .
C74 C -0.0368(2) 0.1076(4) 0.1668(2) 0.0328(14) Uani 1 1 d . . .
C75 C 0.0423(2) 0.0721(4) 0.1944(2) 0.0305(13) Uani 1 1 d . . .
C76 C 0.0864(2) 0.0345(4) 0.2210(2) 0.0313(14) Uani 1 1 d . . .
C77 C 0.0909(3) -0.0186(4) 0.2581(2) 0.0356(15) Uani 1 1 d . . .
H77A H 0.0645 -0.0412 0.2731 0.043 Uiso 1 1 calc R . .
C78 C 0.1434(2) -0.0291(4) 0.26683(19) 0.0304(14) Uani 1 1 d . . .
C79 C 0.1778(3) -0.0740(4) 0.3001(2) 0.0329(14) Uani 1 1 d . . .
C80 C 0.2508(3) -0.1190(4) 0.33346(19) 0.0338(15) Uani 1 1 d . . .
C81 C 0.3027(3) -0.1389(4) 0.3472(2) 0.0380(16) Uani 1 1 d . . .
H81A H 0.3297 -0.1185 0.3321 0.046 Uiso 1 1 calc R . .
C82 C 0.3126(3) -0.1905(4) 0.3844(2) 0.0441(17) Uani 1 1 d . . .
H82A H 0.3467 -0.2060 0.3941 0.053 Uiso 1 1 calc R . .
C83 C 0.2721(3) -0.2190(5) 0.4070(2) 0.051(2) Uani 1 1 d . . .
H83A H 0.2801 -0.2510 0.4324 0.062 Uiso 1 1 calc R . .
C84 C 0.2206(3) -0.2020(5) 0.3936(2) 0.0474(18) Uani 1 1 d . . .
H84A H 0.1937 -0.2226 0.4087 0.057 Uiso 1 1 calc R . .
C85 C 0.2111(3) -0.1524(4) 0.3562(2) 0.0380(16) Uani 1 1 d . . .
C86 C 0.0831(2) 0.1847(4) 0.30568(19) 0.0323(14) Uani 1 1 d . . .
C87 C 0.0513(3) 0.2271(5) 0.2730(2) 0.0402(16) Uani 1 1 d . . .
H87A H 0.0656 0.2572 0.2509 0.048 Uiso 1 1 calc R . .
C88 C -0.0020(3) 0.2232(5) 0.2744(2) 0.0479(19) Uani 1 1 d . . .
H88A H -0.0240 0.2506 0.2528 0.058 Uiso 1 1 calc R . .
C89 C -0.0235(3) 0.1779(6) 0.3083(3) 0.060(2) Uani 1 1 d . . .
H89A H -0.0595 0.1763 0.3085 0.073 Uiso 1 1 calc R . .
C90 C 0.0076(3) 0.1361(6) 0.3411(3) 0.058(2) Uani 1 1 d . . .
H90A H -0.0067 0.1062 0.3632 0.069 Uiso 1 1 calc R . .
C91 C 0.0617(3) 0.1406(5) 0.3394(2) 0.0422(17) Uani 1 1 d . . .
C92 C 0.1467(2) 0.1301(4) 0.34851(18) 0.0272(13) Uani 1 1 d . . .
C93 C 0.1997(2) 0.1106(4) 0.36446(17) 0.0248(12) Uani 1 1 d . . .
C94 C 0.2237(2) 0.0586(4) 0.39787(18) 0.0269(13) Uani 1 1 d . . .
H94A H 0.2083 0.0256 0.4185 0.032 Uiso 1 1 calc R . .
C95 C 0.2764(2) 0.0680(4) 0.39289(17) 0.0262(13) Uani 1 1 d . . .
C96 C 0.3233(2) 0.0285(4) 0.41381(18) 0.0277(13) Uani 1 1 d . . .
C97 C 0.4040(2) -0.0115(4) 0.4252(2) 0.0314(14) Uani 1 1 d . . .
C98 C 0.4565(3) -0.0247(4) 0.4248(2) 0.0423(17) Uani 1 1 d . . .
H98A H 0.4744 -0.0001 0.4033 0.051 Uiso 1 1 calc R . .
C99 C 0.4819(3) -0.0755(5) 0.4572(3) 0.056(2) Uani 1 1 d . . .
H99A H 0.5175 -0.0850 0.4575 0.067 Uiso 1 1 calc R . .
C100 C 0.4553(3) -0.1133(5) 0.4897(3) 0.061(2) Uani 1 1 d . . .
H10B H 0.4737 -0.1480 0.5109 0.074 Uiso 1 1 calc R . .
C101 C 0.4026(3) -0.1003(5) 0.4912(3) 0.0485(19) Uani 1 1 d . . .
H10C H 0.3850 -0.1251 0.5129 0.058 Uiso 1 1 calc R . .
C102 C 0.3773(2) -0.0483(4) 0.4586(2) 0.0344(14) Uani 1 1 d . . .
Cl1 Cl 0.22799(12) -0.00579(17) 0.53199(8) 0.0577(7) Uani 0.75 1 d PD . .
O3 O 0.2395(4) -0.0489(5) 0.5736(2) 0.071(2) Uani 0.75 1 d PDU . .
O4 O 0.2406(3) -0.0611(5) 0.49940(18) 0.0528(18) Uani 0.75 1 d PD . .
O5 O 0.1716(4) 0.0168(8) 0.5260(3) 0.118(4) Uani 0.75 1 d PD . .
O6 O 0.2573(4) 0.0745(5) 0.5304(3) 0.107(4) Uani 0.75 1 d PD . .
O3W O 0.2707(8) -0.0390(13) 0.5936(7) 0.042(5) Uiso 0.25 1 d P . .
Cl2 Cl 0.04298(17) 0.8681(4) 0.38644(16) 0.0766(14) Uani 0.50 1 d PD . .
O7 O 0.0081(6) 0.9381(10) 0.3941(6) 0.146(7) Uani 0.50 1 d PDU . .
O8 O 0.0931(4) 0.8882(14) 0.4113(4) 0.160(10) Uani 0.50 1 d PD . .
O9 O 0.0229(6) 0.7796(9) 0.3949(5) 0.116(5) Uani 0.50 1 d PDU . .
O10 O 0.0539(5) 0.8651(9) 0.3435(3) 0.080(4) Uani 0.50 1 d PDU . .
O4W O 0.0181(9) 0.8374(16) 0.4194(7) 0.145(8) Uiso 0.50 1 d P . .
Cl3 Cl 0.05867(12) 0.62559(18) 0.12195(9) 0.0615(7) Uani 0.75 1 d PD . .
O11 O 0.0484(4) 0.5526(5) 0.0926(3) 0.109(4) Uani 0.75 1 d PD . .
O12 O 0.0106(3) 0.6331(6) 0.1435(3) 0.075(2) Uani 0.75 1 d PD . .
O13 O 0.1005(4) 0.6101(8) 0.1532(3) 0.124(4) Uani 0.75 1 d PDU . .
O14 O 0.0639(3) 0.7081(4) 0.1000(3) 0.070(2) Uani 0.75 1 d PD . .
O1A O 0.2950(7) 0.0138(9) 0.6988(6) 0.140(8) Uani 0.50 1 d PD . .
N1A N 0.3402(4) 0.1066(9) 0.6537(4) 0.054(3) Uani 0.50 1 d PD . .
C1A C 0.3788(8) 0.1156(14) 0.6873(6) 0.096(7) Uani 0.50 1 d PDU . .
H1AA H 0.3702 0.0798 0.7112 0.145 Uiso 0.50 1 calc PR . .
H1AB H 0.3816 0.1775 0.6958 0.145 Uiso 0.50 1 calc PR . .
H1AC H 0.4114 0.0958 0.6783 0.145 Uiso 0.50 1 calc PR . .
C2A C 0.3454(11) 0.1488(17) 0.6157(7) 0.124(9) Uani 0.50 1 d PDU . .
H2AA H 0.3258 0.1934 0.5988 0.186 Uiso 0.50 1 calc PR . .
H2AB H 0.3813 0.1516 0.6100 0.186 Uiso 0.50 1 calc PR . .
H2AC H 0.3430 0.1600 0.6456 0.186 Uiso 0.50 1 calc PR . .
C3A C 0.3025(7) 0.0524(12) 0.6649(6) 0.087(6) Uani 0.50 1 d PDU . .
H3AA H 0.2765 0.0415 0.6426 0.105 Uiso 0.50 1 calc PR . .
O1W O 0.3311(15) 0.088(3) 0.6079(12) 0.121(12) Uiso 0.25 1 d P . .
O2W O 0.3420(13) 0.026(2) 0.7270(10) 0.094(9) Uiso 0.25 1 d P . .
O1B O 0.4502(4) 0.5489(8) 0.1542(3) 0.072(4) Uani 0.50 1 d PD . .
N1B N 0.4331(5) 0.4176(9) 0.1150(4) 0.065(4) Uani 0.50 1 d PD . .
C1B C 0.4848(6) 0.3872(12) 0.1202(6) 0.078(6) Uani 0.50 1 d PD . .
H1BA H 0.5058 0.4289 0.1378 0.116 Uiso 0.50 1 calc PR . .
H1BB H 0.4978 0.3824 0.0926 0.116 Uiso 0.50 1 calc PR . .
H1BC H 0.4861 0.3293 0.1339 0.116 Uiso 0.50 1 calc PR . .
C2B C 0.3961(8) 0.3641(13) 0.0901(7) 0.098(8) Uani 0.50 1 d PD . .
H2BA H 0.3624 0.3920 0.0891 0.147 Uiso 0.50 1 calc PR . .
H2BB H 0.3947 0.3057 0.1030 0.147 Uiso 0.50 1 calc PR . .
H2BC H 0.4061 0.3583 0.0615 0.147 Uiso 0.50 1 calc PR . .
C3B C 0.4220(7) 0.4938(10) 0.1340(5) 0.077(5) Uani 0.50 1 d PDU . .
H3BA H 0.3867 0.5080 0.1316 0.093 Uiso 0.50 1 calc PR . .
O5W O 0.1382(6) 0.5830(9) 0.1146(5) 0.088(4) Uiso 0.50 1 d P . .
O6W O 0.0344(5) 0.7061(8) 0.1508(4) 0.061(3) Uiso 0.50 1 d P . .
O7W O 0.4224(5) 0.7017(9) 0.2047(5) 0.082(4) Uiso 0.50 1 d P . .
O7W' O 0.4341(6) 0.6918(10) 0.1731(5) 0.090(4) Uiso 0.50 1 d P . .
O8W O 0.0089(10) 0.8179(17) 0.1641(8) 0.169(9) Uiso 0.50 1 d P . .
O9W O 0.5413(3) 0.6886(6) 0.0464(3) 0.076(2) Uiso 0.75 1 d P . .
O9W' O 0.5128(8) 0.6327(13) 0.0158(6) 0.045(5) Uiso 0.25 1 d P . .
O10W O 0.5116(4) 0.7851(6) 0.2489(3) 0.116(3) Uiso 1 1 d . . .
O11W O 0.2500 0.7339(8) 0.2500 0.103(3) Uiso 1 2 d S . .
O12W O 0.1519(3) 0.6508(5) 0.2384(3) 0.099(2) Uiso 1 1 d . . .
O13W O 0.5473(3) 0.9626(5) 0.2335(2) 0.090(2) Uiso 1 1 d . . .
O14W O 0.1034(7) 0.0551(13) 0.4522(6) 0.040(4) Uiso 0.25 1 d P . .
O15W O 0.0952(3) 0.0222(5) 0.4781(3) 0.0308(19) Uiso 0.50 1 d P . .
O16W O 0.1105(8) -0.0087(14) 0.4436(7) 0.051(5) Uiso 0.25 1 d P . .
O18W O 0.2500 0.101(2) 0.7500 0.145(10) Uiso 0.50 2 d SP . .

loop_
_atom_site_aniso_label
_atom_site_aniso_U_11
_atom_site_aniso_U_22
_atom_site_aniso_U_33
_atom_site_aniso_U_23
_atom_site_aniso_U_13
_atom_site_aniso_U_12
Zn1 0.0232(4) 0.0374(4) 0.0234(3) -0.0035(3) 0.0047(3) -0.0057(3)
Zn2 0.0324(6) 0.0341(5) 0.0265(5) 0.000 0.0043(4) 0.000
Zn3 0.0229(4) 0.0386(4) 0.0301(4) -0.0043(3) 0.0068(3) -0.0021(3)
Zn4 0.0204(4) 0.0319(4) 0.0273(4) 0.0036(3) 0.0021(3) -0.0046(3)
Zn5 0.0233(5) 0.0325(5) 0.0303(5) 0.000 0.0059(4) 0.000
Zn6 0.0222(4) 0.0324(4) 0.0267(3) 0.0029(3) 0.0048(3) 0.0038(3)
O1 0.022(4) 0.033(4) 0.080(5) 0.000 -0.004(3) 0.000
O2 0.057(5) 0.031(3) 0.059(4) 0.000 0.043(4) 0.000
N1 0.027(3) 0.040(3) 0.027(3) 0.003(2) 0.005(2) -0.004(2)
N2 0.025(3) 0.042(3) 0.032(3) 0.010(2) 0.007(2) -0.006(2)
N3 0.026(3) 0.035(3) 0.026(3) -0.001(2) 0.004(2) -0.005(2)
N4 0.029(3) 0.031(3) 0.030(3) -0.003(2) 0.005(2) -0.009(2)
N5 0.048(4) 0.034(3) 0.026(3) -0.001(2) -0.004(2) 0.000(3)
N6 0.048(4) 0.036(3) 0.045(3) 0.003(3) -0.013(3) -0.019(3)
N7 0.023(3) 0.055(4) 0.035(3) -0.017(3) 0.010(2) -0.008(3)
N8 0.045(4) 0.050(4) 0.075(5) -0.037(4) 0.028(4) -0.019(3)
N9 0.026(3) 0.036(3) 0.035(3) -0.004(2) 0.009(2) -0.003(2)
N10 0.024(3) 0.032(3) 0.039(3) 0.003(2) 0.012(2) -0.004(2)
N11 0.026(3) 0.052(4) 0.054(4) 0.024(3) 0.022(3) 0.018(3)
N12 0.033(4) 0.044(4) 0.095(6) 0.031(4) 0.023(4) 0.008(3)
N13 0.027(3) 0.043(3) 0.027(3) 0.002(2) 0.005(2) -0.004(2)
N14 0.030(3) 0.044(3) 0.035(3) 0.003(2) 0.005(2) -0.001(2)
N15 0.021(3) 0.042(3) 0.024(2) -0.003(2) 0.007(2) -0.007(2)
N16 0.025(3) 0.046(3) 0.025(2) -0.001(2) 0.007(2) -0.006(2)
N17 0.026(3) 0.042(3) 0.027(3) -0.001(2) 0.009(2) -0.001(2)
N18 0.020(3) 0.067(4) 0.030(3) 0.004(3) 0.004(2) 0.002(3)
N19 0.018(3) 0.036(3) 0.027(2) 0.006(2) 0.001(2) -0.003(2)
N20 0.046(3) 0.032(3) 0.031(3) 0.008(2) 0.009(2) 0.011(2)
N21 0.024(3) 0.030(3) 0.027(3) 0.004(2) 0.006(2) 0.001(2)
N22 0.026(3) 0.032(3) 0.026(3) 0.004(2) 0.002(2) 0.004(2)
N23 0.024(3) 0.037(3) 0.027(3) -0.001(2) 0.004(2) 0.001(2)
N24 0.055(4) 0.032(3) 0.033(3) -0.001(2) 0.001(3) 0.001(3)
N25 0.023(3) 0.030(3) 0.035(3) 0.002(2) 0.004(2) 0.000(2)
N26 0.025(3) 0.041(3) 0.047(3) 0.016(3) 0.012(2) 0.000(2)
N27 0.021(3) 0.033(3) 0.030(3) 0.006(2) 0.004(2) -0.001(2)
N28 0.026(3) 0.032(3) 0.030(3) 0.005(2) 0.004(2) -0.001(2)
N29 0.030(3) 0.034(3) 0.030(3) 0.004(2) 0.004(2) 0.004(2)
N30 0.035(3) 0.043(3) 0.041(3) 0.013(3) 0.013(3) 0.003(3)
N31 0.021(3) 0.038(3) 0.027(3) 0.000(2) 0.002(2) 0.004(2)
N32 0.020(3) 0.064(4) 0.035(3) 0.015(3) 0.007(2) 0.007(3)
N33 0.023(3) 0.033(3) 0.027(3) 0.000(2) 0.003(2) 0.006(2)
N34 0.018(3) 0.033(3) 0.024(2) -0.002(2) 0.000(2) 0.006(2)
N35 0.019(3) 0.032(3) 0.030(3) -0.003(2) -0.001(2) 0.004(2)
N36 0.026(3) 0.032(3) 0.029(3) 0.006(2) -0.002(2) 0.000(2)
C1 0.026(3) 0.038(4) 0.028(3) 0.008(3) 0.006(3) 0.000(3)
C2 0.039(4) 0.048(4) 0.033(3) 0.003(3) 0.008(3) 0.003(3)
C3 0.046(5) 0.053(4) 0.031(3) 0.001(3) 0.014(3) 0.014(3)
C4 0.048(5) 0.051(4) 0.039(4) 0.011(3) 0.020(3) 0.017(3)
C5 0.030(4) 0.056(4) 0.042(4) 0.020(3) 0.011(3) 0.008(3)
C6 0.031(4) 0.040(4) 0.030(3) 0.012(3) 0.010(3) 0.004(3)
C7 0.021(3) 0.036(3) 0.029(3) 0.007(3) 0.005(2) -0.002(3)
C8 0.022(3) 0.032(3) 0.032(3) 0.009(3) 0.004(3) -0.003(2)
C9 0.024(3) 0.036(4) 0.037(3) 0.009(3) -0.005(3) -0.007(3)
C10 0.034(4) 0.035(3) 0.030(3) 0.001(3) -0.003(3) -0.009(3)
C11 0.041(4) 0.027(3) 0.036(3) 0.001(3) -0.004(3) -0.008(3)
C12 0.070(5) 0.025(3) 0.029(3) 0.000(3) -0.014(3) 0.004(3)
C13 0.100(7) 0.036(4) 0.027(3) 0.000(3) 0.001(4) 0.013(4)
C14 0.123(9) 0.035(4) 0.033(4) -0.003(3) -0.009(5) 0.008(5)
C15 0.159(11) 0.032(4) 0.029(4) -0.004(3) -0.024(5) -0.011(5)
C16 0.109(8) 0.040(4) 0.048(5) -0.001(4) -0.029(5) -0.022(5)
C17 0.079(6) 0.028(4) 0.033(4) -0.001(3) -0.015(4) -0.012(4)
C18 0.023(4) 0.086(6) 0.040(4) -0.032(4) 0.011(3) -0.011(4)
C19 0.044(5) 0.101(7) 0.042(4) -0.023(5) -0.003(4) -0.004(5)
C20 0.050(6) 0.144(10) 0.049(5) -0.048(6) -0.008(4) 0.002(6)
C21 0.047(6) 0.140(10) 0.057(6) -0.048(7) -0.009(4) 0.006(6)
C22 0.050(6) 0.102(8) 0.084(7) -0.069(6) 0.022(5) -0.025(5)
C23 0.035(4) 0.078(6) 0.055(5) -0.038(4) 0.008(4) -0.009(4)
C24 0.023(4) 0.055(5) 0.051(4) -0.027(4) 0.016(3) -0.013(3)
C25 0.021(3) 0.032(3) 0.055(4) -0.014(3) 0.016(3) -0.009(3)
C26 0.033(4) 0.032(4) 0.072(5) -0.013(4) 0.022(4) -0.010(3)
C27 0.028(4) 0.034(4) 0.065(5) 0.005(3) 0.019(3) -0.003(3)
C28 0.025(4) 0.039(4) 0.072(5) 0.017(4) 0.024(3) 0.006(3)
C29 0.029(4) 0.068(5) 0.060(5) 0.039(4) 0.027(4) 0.019(3)
C30 0.040(5) 0.080(6) 0.062(5) 0.036(4) 0.030(4) 0.032(4)
C31 0.055(5) 0.109(7) 0.067(5) 0.029(5) 0.025(4) 0.033(5)
C32 0.063(5) 0.083(6) 0.103(7) 0.046(5) 0.028(5) 0.030(5)
C33 0.067(6) 0.071(5) 0.109(7) 0.043(5) 0.035(5) 0.023(4)
C34 0.033(4) 0.052(5) 0.114(8) 0.046(5) 0.033(5) 0.019(4)
C35 0.031(4) 0.045(4) 0.031(3) 0.001(3) 0.006(3) -0.006(3)
C36 0.039(4) 0.051(4) 0.043(4) 0.003(3) 0.013(3) -0.006(3)
C37 0.054(5) 0.063(5) 0.041(4) 0.012(4) 0.014(4) -0.010(4)
C38 0.084(7) 0.050(5) 0.045(4) 0.009(4) 0.026(4) -0.009(4)
C39 0.054(5) 0.045(4) 0.039(4) 0.005(3) 0.004(3) 0.000(3)
C40 0.038(4) 0.040(4) 0.029(3) -0.001(3) 0.007(3) -0.008(3)
C41 0.024(3) 0.040(4) 0.029(3) -0.001(3) 0.003(3) -0.004(3)
C42 0.027(3) 0.035(3) 0.028(3) -0.005(3) 0.005(3) -0.005(3)
C43 0.020(3) 0.043(4) 0.028(3) -0.001(3) 0.002(2) -0.002(3)
C44 0.026(4) 0.042(4) 0.027(3) -0.004(3) 0.007(3) -0.006(3)
C45 0.020(3) 0.047(4) 0.034(3) -0.005(3) 0.011(3) -0.004(3)
C46 0.027(3) 0.033(3) 0.032(3) -0.005(3) 0.008(3) -0.008(3)
C47 0.042(4) 0.038(4) 0.028(3) -0.004(3) 0.005(3) -0.008(3)
C48 0.043(4) 0.052(4) 0.035(4) -0.009(3) 0.012(3) -0.018(3)
C49 0.030(4) 0.087(6) 0.044(4) -0.003(4) 0.018(3) -0.020(4)
C50 0.032(4) 0.083(6) 0.040(4) 0.002(4) 0.012(3) -0.006(4)
C51 0.027(4) 0.054(4) 0.032(3) -0.005(3) 0.005(3) -0.006(3)
C52 0.016(3) 0.043(4) 0.029(3) 0.006(3) 0.005(2) -0.005(3)
C53 0.051(5) 0.045(4) 0.037(4) 0.010(3) -0.006(3) -0.020(3)
C54 0.065(5) 0.055(5) 0.033(4) 0.003(3) -0.007(3) -0.023(4)
C55 0.040(4) 0.064(5) 0.029(3) 0.017(3) 0.000(3) -0.008(4)
C56 0.049(5) 0.054(4) 0.036(4) 0.015(3) 0.009(3) 0.003(4)
C57 0.026(3) 0.043(4) 0.028(3) 0.010(3) 0.006(3) 0.003(3)
C58 0.021(3) 0.033(3) 0.032(3) 0.006(3) 0.010(2) 0.002(2)
C59 0.021(3) 0.032(3) 0.028(3) 0.005(2) 0.007(2) 0.003(2)
C60 0.032(4) 0.031(3) 0.034(3) 0.003(3) 0.013(3) 0.006(3)
C61 0.022(3) 0.033(3) 0.031(3) 0.001(3) 0.010(2) 0.005(2)
C62 0.029(4) 0.032(3) 0.036(3) 0.000(3) 0.011(3) 0.006(3)
C63 0.025(3) 0.042(4) 0.035(3) -0.005(3) 0.008(3) -0.002(3)
C64 0.035(4) 0.047(4) 0.037(4) -0.001(3) 0.007(3) 0.001(3)
C65 0.072(6) 0.063(5) 0.033(4) -0.008(4) 0.000(4) -0.004(4)
C66 0.138(10) 0.051(5) 0.041(5) -0.015(4) -0.002(5) -0.007(6)
C67 0.100(7) 0.041(4) 0.041(4) -0.004(3) 0.000(4) -0.005(4)
C68 0.050(5) 0.045(4) 0.039(4) -0.002(3) 0.008(3) -0.003(3)
C69 0.024(3) 0.030(3) 0.037(3) -0.003(3) 0.004(3) 0.001(3)
C70 0.031(4) 0.042(4) 0.036(3) 0.005(3) 0.005(3) -0.002(3)
C71 0.031(4) 0.037(4) 0.040(4) 0.002(3) -0.002(3) 0.002(3)
C72 0.018(3) 0.049(4) 0.056(4) -0.003(3) 0.004(3) 0.005(3)
C73 0.023(4) 0.049(4) 0.055(4) 0.008(3) 0.008(3) 0.002(3)
C74 0.025(3) 0.034(3) 0.040(3) 0.001(3) 0.007(3) -0.001(3)
C75 0.020(3) 0.032(3) 0.039(3) 0.005(3) 0.005(3) 0.000(3)
C76 0.022(3) 0.032(3) 0.041(3) 0.003(3) 0.010(3) -0.002(3)
C77 0.035(4) 0.036(3) 0.039(4) 0.006(3) 0.014(3) -0.001(3)
C78 0.023(3) 0.034(3) 0.036(3) 0.004(3) 0.009(3) 0.002(3)
C79 0.037(4) 0.027(3) 0.037(3) 0.004(3) 0.012(3) 0.005(3)
C80 0.047(4) 0.023(3) 0.031(3) -0.003(3) 0.000(3) 0.009(3)
C81 0.039(4) 0.028(3) 0.044(4) -0.009(3) -0.009(3) 0.009(3)
C82 0.054(5) 0.029(4) 0.045(4) -0.002(3) -0.015(3) 0.007(3)
C83 0.068(6) 0.036(4) 0.047(4) 0.015(3) -0.009(4) -0.001(4)
C84 0.061(5) 0.041(4) 0.040(4) 0.011(3) 0.004(4) -0.003(4)
C85 0.049(4) 0.028(3) 0.038(4) -0.001(3) 0.009(3) 0.006(3)
C86 0.024(3) 0.039(4) 0.034(3) -0.002(3) 0.004(3) 0.009(3)
C87 0.033(4) 0.048(4) 0.038(4) 0.004(3) -0.002(3) 0.011(3)
C88 0.025(4) 0.069(5) 0.048(4) 0.000(4) -0.002(3) 0.020(3)
C89 0.023(4) 0.092(7) 0.066(5) 0.004(5) 0.006(4) 0.008(4)
C90 0.030(4) 0.086(6) 0.059(5) 0.018(4) 0.017(4) 0.011(4)
C91 0.029(4) 0.059(5) 0.039(4) 0.006(3) 0.007(3) 0.007(3)
C92 0.018(3) 0.037(3) 0.027(3) 0.000(3) 0.004(2) 0.007(2)
C93 0.019(3) 0.033(3) 0.022(3) 0.000(2) 0.004(2) 0.006(2)
C94 0.021(3) 0.035(3) 0.025(3) 0.000(2) 0.003(2) 0.004(2)
C95 0.028(3) 0.028(3) 0.022(3) -0.002(2) 0.000(2) 0.008(2)
C96 0.026(3) 0.029(3) 0.027(3) -0.003(2) -0.002(2) 0.002(2)
C97 0.024(3) 0.024(3) 0.045(4) 0.001(3) -0.003(3) 0.004(2)
C98 0.029(4) 0.036(4) 0.062(4) 0.010(3) 0.005(3) 0.007(3)
C99 0.024(4) 0.055(5) 0.087(6) 0.031(4) -0.005(4) 0.009(3)
C100 0.040(5) 0.054(5) 0.086(6) 0.033(5) -0.011(4) 0.004(4)
C101 0.032(4) 0.044(4) 0.066(5) 0.020(4) -0.009(3) -0.002(3)
C102 0.030(4) 0.029(3) 0.043(4) 0.006(3) -0.003(3) 0.005(3)
Cl1 0.074(2) 0.0472(14) 0.0539(15) 0.0075(12) 0.0153(13) 0.0061(13)
O3 0.102(6) 0.055(4) 0.058(4) 0.011(4) 0.018(4) 0.002(4)
O4 0.044(4) 0.083(5) 0.034(3) 0.013(3) 0.018(3) 0.012(4)
O5 0.120(10) 0.151(10) 0.091(7) 0.001(7) 0.048(7) 0.035(8)
O6 0.185(12) 0.059(5) 0.081(6) 0.002(5) 0.031(7) -0.043(6)
Cl2 0.046(3) 0.107(4) 0.079(3) 0.044(3) 0.015(2) 0.011(2)
O7 0.143(10) 0.124(10) 0.173(11) -0.005(8) 0.020(9) -0.020(8)
O8 0.040(9) 0.32(3) 0.121(14) 0.107(17) 0.005(9) 0.000(12)
O9 0.110(9) 0.122(9) 0.123(9) 0.027(8) 0.048(8) -0.002(7)
O10 0.062(6) 0.116(8) 0.063(6) 0.026(6) 0.010(5) -0.047(6)
Cl3 0.0663(19) 0.0518(15) 0.0650(17) 0.0086(13) -0.0001(14) -0.0063(13)
O11 0.134(10) 0.053(5) 0.138(9) -0.030(6) 0.004(7) -0.017(6)
O12 0.041(5) 0.083(6) 0.102(6) -0.033(5) 0.015(4) -0.020(4)
O13 0.088(6) 0.143(7) 0.129(7) 0.056(6) -0.044(6) -0.015(6)
O14 0.067(5) 0.047(4) 0.096(6) 0.024(4) 0.005(4) -0.013(4)
O1A 0.163(18) 0.054(9) 0.182(18) 0.064(10) -0.081(15) 0.008(10)
N1A 0.024(7) 0.073(9) 0.062(8) -0.020(7) -0.020(6) 0.015(6)
C1A 0.114(11) 0.066(9) 0.103(10) -0.010(8) -0.022(8) -0.002(8)
C2A 0.126(12) 0.115(12) 0.133(12) -0.003(9) 0.020(9) -0.036(9)
C3A 0.082(10) 0.082(9) 0.096(10) 0.012(8) -0.002(8) 0.026(8)
O1B 0.049(7) 0.108(10) 0.050(6) -0.012(7) -0.036(5) 0.028(7)
N1B 0.038(8) 0.076(10) 0.073(10) 0.003(8) -0.038(7) -0.013(7)
C1B 0.080(15) 0.068(12) 0.082(13) -0.019(10) -0.002(11) -0.029(11)
C2B 0.061(14) 0.092(16) 0.13(2) 0.024(14) -0.026(13) -0.009(11)
C3B 0.056(8) 0.100(10) 0.073(9) 0.023(8) -0.005(7) 0.012(8)

loop_
_atom_type_symbol
_atom_type_description
_atom_type_scat_dispersion_real
_atom_type_scat_dispersion_imag
_atom_type_scat_source
C C 0.0033 0.0016 'International Tables Vol C Tables 4.2.6.8 and 6.1.1.4'
H H 0.0000 0.0000 'International Tables Vol C Tables 4.2.6.8 and 6.1.1.4'
Cl Cl 0.1484 0.1585 'International Tables Vol C Tables 4.2.6.8 and 6.1.1.4'
N N 0.0061 0.0033 'International Tables Vol C Tables 4.2.6.8 and 6.1.1.4'
O O 0.0106 0.0060 'International Tables Vol C Tables 4.2.6.8 and 6.1.1.4'
Zn Zn 0.2839 1.4301 'International Tables Vol C Tables 4.2.6.8 and 6.1.1.4'

loop_
_geom_angle_atom_site_label_1
_geom_angle_atom_site_label_2
_geom_angle_atom_site_label_3
_geom_angle
_geom_angle_site_symmetry_1
_geom_angle_site_symmetry_3
_geom_angle_publ_flag
N3 Zn1 N13 99.77(19) . . ?
N3 Zn1 N7 164.8(2) . . ?
N13 Zn1 N7 93.2(2) . . ?
N3 Zn1 N1 76.99(18) . . ?
N13 Zn1 N1 98.46(19) . . ?
N7 Zn1 N1 93.27(19) . . ?
N3 Zn1 N15 98.16(18) . . ?
N13 Zn1 N15 76.62(19) . . ?
N7 Zn1 N15 92.61(18) . . ?
N1 Zn1 N15 172.54(19) . . ?
N3 Zn1 N9 92.09(19) . . ?
N13 Zn1 N9 165.03(19) . . ?
N7 Zn1 N9 76.6(2) . . ?
N1 Zn1 N9 93.04(18) . . ?
N15 Zn1 N9 92.78(18) . . ?
N5 Zn2 N5 113.7(3) . 2_655 ?
N5 Zn2 O1 123.17(15) . . ?
N5 Zn2 O1 123.17(15) 2_655 . ?
N5 Zn2 N4 78.8(2) . . ?
N5 Zn2 N4 103.4(2) 2_655 . ?
O1 Zn2 N4 88.01(13) . . ?
N5 Zn2 N4 103.4(2) . 2_655 ?
N5 Zn2 N4 78.8(2) 2_655 2_655 ?
O1 Zn2 N4 88.01(13) . 2_655 ?
N4 Zn2 N4 176.0(3) . 2_655 ?
O1 Zn3 N17 131.5(2) . . ?
O1 Zn3 N11 125.8(2) . 2_655 ?
N17 Zn3 N11 102.7(2) . 2_655 ?
O1 Zn3 N16 88.87(16) . . ?
N17 Zn3 N16 78.73(19) . . ?
N11 Zn3 N16 103.1(2) 2_655 . ?
O1 Zn3 N10 89.19(16) . 2_655 ?
N17 Zn3 N10 101.84(19) . 2_655 ?
N11 Zn3 N10 78.8(2) 2_655 2_655 ?
N16 Zn3 N10 177.8(2) . 2_655 ?
N35 Zn4 N27 101.17(18) 2 . ?
N35 Zn4 N19 91.92(18) 2 . ?
N27 Zn4 N19 164.54(18) . . ?
N35 Zn4 N25 94.95(18) 2 . ?
N27 Zn4 N25 76.24(18) . . ?
N19 Zn4 N25 94.61(18) . . ?
N35 Zn4 N21 161.62(17) 2 . ?
N27 Zn4 N21 92.82(18) . . ?
N19 Zn4 N21 76.30(18) . . ?
N25 Zn4 N21 99.96(18) . . ?
N35 Zn4 N34 76.31(17) 2 2 ?
N27 Zn4 N34 97.74(17) . 2 ?
N19 Zn4 N34 93.30(17) . 2 ?
N25 Zn4 N34 168.40(18) . 2 ?
N21 Zn4 N34 90.14(17) . 2 ?
O2 Zn5 N29 125.92(14) . 2 ?
O2 Zn5 N29 125.92(14) . . ?
N29 Zn5 N29 108.2(3) 2 . ?
O2 Zn5 N28 88.71(14) . . ?
N29 Zn5 N28 101.6(2) 2 . ?
N29 Zn5 N28 79.93(19) . . ?
O2 Zn5 N28 88.71(14) . 2 ?
N29 Zn5 N28 79.93(19) 2 2 ?
N29 Zn5 N28 101.6(2) . 2 ?
N28 Zn5 N28 177.4(3) . 2 ?
O2 Zn6 N31 129.4(2) . . ?
O2 Zn6 N23 125.98(19) . . ?
N31 Zn6 N23 104.59(19) . . ?
O2 Zn6 N33 89.46(15) . . ?
N31 Zn6 N33 79.19(19) . . ?
N23 Zn6 N33 103.77(19) . . ?
O2 Zn6 N22 88.09(15) . . ?
N31 Zn6 N22 100.63(19) . . ?
N23 Zn6 N22 79.54(19) . . ?
N33 Zn6 N22 176.65(19) . . ?
Zn2 O1 Zn3 120.79(15) . . ?
Zn2 O1 Zn3 120.79(15) . 2_655 ?
Zn3 O1 Zn3 118.4(3) . 2_655 ?
Zn6 O2 Zn6 120.0(3) . 2 ?
Zn6 O2 Zn5 119.98(15) . . ?
Zn6 O2 Zn5 119.98(15) 2 . ?
C7 N1 C1 105.1(5) . . ?
C7 N1 Zn1 112.0(4) . . ?
C1 N1 Zn1 141.8(4) . . ?
C7 N2 C6 107.3(5) . . ?
C8 N3 N4 107.9(5) . . ?
C8 N3 Zn1 115.4(4) . . ?
N4 N3 Zn1 136.6(4) . . ?
N3 N4 C10 107.7(5) . . ?
N3 N4 Zn2 138.2(4) . . ?
C10 N4 Zn2 112.6(4) . . ?
C11 N5 C12 106.1(6) . . ?
C11 N5 Zn2 114.4(4) . . ?
C12 N5 Zn2 139.5(5) . . ?
C11 N6 C17 107.0(6) . . ?
C24 N7 C18 106.9(6) . . ?
C24 N7 Zn1 112.8(4) . . ?
C18 N7 Zn1 140.3(6) . . ?
C24 N8 C23 107.5(7) . . ?
N10 N9 C25 108.5(5) . . ?
N10 N9 Zn1 137.9(4) . . ?
C25 N9 Zn1 113.5(4) . . ?
N9 N10 C27 107.1(5) . . ?
N9 N10 Zn3 138.7(4) . 2_655 ?
C27 N10 Zn3 113.3(4) . 2_655 ?
C28 N11 C29 105.8(6) . . ?
C28 N11 Zn3 114.4(5) . 2_655 ?
C29 N11 Zn3 139.8(6) . 2_655 ?
C28 N12 C34 107.2(8) . . ?
C41 N13 C35 105.3(5) . . ?
C41 N13 Zn1 112.1(4) . . ?
C35 N13 Zn1 141.4(4) . . ?
C41 N14 C40 106.8(5) . . ?
C42 N15 N16 107.5(5) . . ?
C42 N15 Zn1 113.3(4) . . ?
N16 N15 Zn1 139.0(4) . . ?
N15 N16 C44 107.6(5) . . ?
N15 N16 Zn3 138.9(4) . . ?
C44 N16 Zn3 113.2(4) . . ?
C45 N17 C46 106.4(5) . . ?
C45 N17 Zn3 114.2(4) . . ?
C46 N17 Zn3 139.0(4) . . ?
C45 N18 C51 108.3(5) . . ?
C58 N19 C52 105.0(5) . . ?
C58 N19 Zn4 112.8(4) . . ?
C52 N19 Zn4 142.1(4) . . ?
C58 N20 C57 106.8(5) . . ?
N22 N21 C59 107.7(5) . . ?
N22 N21 Zn4 138.2(4) . . ?
C59 N21 Zn4 114.1(4) . . ?
N21 N22 C61 107.9(5) . . ?
N21 N22 Zn6 138.4(4) . . ?
C61 N22 Zn6 112.3(4) . . ?
C62 N23 C63 106.1(5) . . ?
C62 N23 Zn6 112.4(4) . . ?
C63 N23 Zn6 141.2(4) . . ?
C62 N24 C68 107.2(6) . . ?
C75 N25 C69 105.0(5) . . ?
C75 N25 Zn4 113.0(4) . . ?
C69 N25 Zn4 141.8(4) . . ?
C75 N26 C74 107.8(5) . . ?
N28 N27 C76 107.7(5) . . ?
N28 N27 Zn4 137.3(4) . . ?
C76 N27 Zn4 115.0(4) . . ?
N27 N28 C78 107.9(5) . . ?
N27 N28 Zn5 138.0(4) . . ?
C78 N28 Zn5 113.9(4) . . ?
C79 N29 C80 106.3(5) . . ?
C79 N29 Zn5 112.5(4) . . ?
C80 N29 Zn5 141.1(4) . . ?
C79 N30 C85 107.5(5) . . ?
C92 N31 C86 106.5(5) . . ?
C92 N31 Zn6 113.6(4) . . ?
C86 N31 Zn6 139.8(4) . . ?
C92 N32 C91 107.1(5) . . ?
N34 N33 C93 108.4(5) . . ?
N34 N33 Zn6 138.3(4) . . ?
C93 N33 Zn6 112.9(4) . . ?
N33 N34 C95 107.4(5) . . ?
N33 N34 Zn4 140.1(4) . 2 ?
C95 N34 Zn4 112.5(4) . 2 ?
C96 N35 C97 105.8(5) . . ?
C96 N35 Zn4 113.1(4) . 2 ?
C97 N35 Zn4 139.4(4) . 2 ?
C96 N36 C102 107.0(5) . . ?
C2 C1 C6 119.7(6) . . ?
C2 C1 N1 130.9(6) . . ?
C6 C1 N1 109.4(5) . . ?
C3 C2 C1 117.6(7) . . ?
C4 C3 C2 122.3(7) . . ?
C3 C4 C5 121.0(6) . . ?
C4 C5 C6 116.9(7) . . ?
C5 C6 N2 132.0(6) . . ?
C5 C6 C1 122.4(6) . . ?
N2 C6 C1 105.5(5) . . ?
N1 C7 N2 112.7(5) . . ?
N1 C7 C8 120.0(5) . . ?
N2 C7 C8 127.2(6) . . ?
N3 C8 C9 111.0(5) . . ?
N3 C8 C7 115.4(5) . . ?
C9 C8 C7 133.5(6) . . ?
C10 C9 C8 102.3(5) . . ?
N4 C10 C9 111.1(5) . . ?
N4 C10 C11 113.4(6) . . ?
C9 C10 C11 135.3(6) . . ?
N5 C11 N6 112.4(6) . . ?
N5 C11 C10 120.2(6) . . ?
N6 C11 C10 127.4(6) . . ?
N5 C12 C13 130.2(7) . . ?
N5 C12 C17 108.8(6) . . ?
C13 C12 C17 121.0(7) . . ?
C14 C13 C12 116.5(9) . . ?
C13 C14 C15 121.5(9) . . ?
C16 C15 C14 122.6(8) . . ?
C15 C16 C17 115.7(9) . . ?
N6 C17 C12 105.7(6) . . ?
N6 C17 C16 131.6(8) . . ?
C12 C17 C16 122.7(8) . . ?
N7 C18 C19 132.3(7) . . ?
N7 C18 C23 108.3(8) . . ?
C19 C18 C23 119.3(7) . . ?
C20 C19 C18 117.4(10) . . ?
C21 C20 C19 124.1(11) . . ?
C20 C21 C22 122.1(9) . . ?
C21 C22 C23 116.6(9) . . ?
N8 C23 C18 105.8(6) . . ?
N8 C23 C22 133.5(9) . . ?
C18 C23 C22 120.4(9) . . ?
N7 C24 N8 111.4(7) . . ?
N7 C24 C25 121.0(6) . . ?
N8 C24 C25 127.3(7) . . ?
N9 C25 C26 109.8(6) . . ?
N9 C25 C24 115.6(6) . . ?
C26 C25 C24 134.2(6) . . ?
C27 C26 C25 103.4(6) . . ?
N10 C27 C26 111.2(6) . . ?
N10 C27 C28 113.1(6) . . ?
C26 C27 C28 135.7(7) . . ?
N11 C28 N12 112.4(7) . . ?
N11 C28 C27 120.0(6) . . ?
N12 C28 C27 127.6(8) . . ?
C30 C29 N11 130.2(8) . . ?
C30 C29 C34 122.3(7) . . ?
N11 C29 C34 107.5(8) . . ?
C29 C30 C31 116.9(9) . . ?
C30 C31 C32 120.0(10) . . ?
C33 C32 C31 122.9(9) . . ?
C32 C33 C34 117.3(11) . . ?
N12 C34 C29 107.2(7) . . ?
N12 C34 C33 132.3(10) . . ?
C29 C34 C33 120.5(10) . . ?
N13 C35 C36 130.8(6) . . ?
N13 C35 C40 109.7(5) . . ?
C36 C35 C40 119.5(6) . . ?
C37 C36 C35 117.7(7) . . ?
C36 C37 C38 121.8(7) . . ?
C39 C38 C37 121.7(7) . . ?
C38 C39 C40 116.4(7) . . ?
C39 C40 N14 131.9(7) . . ?
C39 C40 C35 122.9(6) . . ?
N14 C40 C35 105.2(5) . . ?
N13 C41 N14 113.1(5) . . ?
N13 C41 C42 120.7(6) . . ?
N14 C41 C42 126.1(6) . . ?
N15 C42 C43 111.1(5) . . ?
N15 C42 C41 114.9(5) . . ?
C43 C42 C41 133.8(6) . . ?
C44 C43 C42 102.8(5) . . ?
N16 C44 C43 111.0(5) . . ?
N16 C44 C45 113.9(5) . . ?
C43 C44 C45 135.1(6) . . ?
N17 C45 N18 111.6(5) . . ?
N17 C45 C44 119.9(6) . . ?
N18 C45 C44 128.5(6) . . ?
N17 C46 C47 130.8(6) . . ?
N17 C46 C51 108.9(5) . . ?
C47 C46 C51 120.3(6) . . ?
C48 C47 C46 116.3(7) . . ?
C49 C48 C47 122.3(7) . . ?
C50 C49 C48 121.5(6) . . ?
C51 C50 C49 116.7(7) . . ?
C50 C51 N18 132.4(7) . . ?
C50 C51 C46 122.9(6) . . ?
N18 C51 C46 104.8(5) . . ?
C53 C52 C57 119.6(6) . . ?
C53 C52 N19 131.9(6) . . ?
C57 C52 N19 108.5(5) . . ?
C54 C53 C52 118.1(7) . . ?
C53 C54 C55 122.3(7) . . ?
C56 C55 C54 120.8(6) . . ?
C55 C56 C57 116.6(7) . . ?
N20 C57 C56 131.0(6) . . ?
N20 C57 C52 106.3(5) . . ?
C56 C57 C52 122.6(6) . . ?
N19 C58 N20 113.3(5) . . ?
N19 C58 C59 121.1(5) . . ?
N20 C58 C59 125.6(6) . . ?
N21 C59 C60 111.0(5) . . ?
N21 C59 C58 115.6(5) . . ?
C60 C59 C58 133.4(5) . . ?
C59 C60 C61 103.4(5) . . ?
N22 C61 C60 110.0(5) . . ?
N22 C61 C62 114.3(5) . . ?
C60 C61 C62 135.7(6) . . ?
N23 C62 N24 112.1(6) . . ?
N23 C62 C61 120.7(5) . . ?
N24 C62 C61 127.2(6) . . ?
N23 C63 C64 130.5(6) . . ?
N23 C63 C68 108.5(6) . . ?
C64 C63 C68 120.9(6) . . ?
C65 C64 C63 117.7(7) . . ?
C64 C65 C66 120.3(7) . . ?
C67 C66 C65 123.0(7) . . ?
C66 C67 C68 115.6(7) . . ?
N24 C68 C67 131.7(7) . . ?
N24 C68 C63 106.1(6) . . ?
C67 C68 C63 122.2(7) . . ?
N25 C69 C70 131.2(6) . . ?
N25 C69 C74 109.2(5) . . ?
C70 C69 C74 119.6(6) . . ?
C71 C70 C69 117.5(6) . . ?
C70 C71 C72 121.5(6) . . ?
C71 C72 C73 122.2(6) . . ?
C74 C73 C72 116.7(6) . . ?
N26 C74 C73 132.6(6) . . ?
N26 C74 C69 104.8(5) . . ?
C73 C74 C69 122.6(6) . . ?
N25 C75 N26 113.1(5) . . ?
N25 C75 C76 119.8(5) . . ?
N26 C75 C76 127.1(5) . . ?
N27 C76 C77 110.7(5) . . ?
N27 C76 C75 115.9(5) . . ?
C77 C76 C75 133.3(5) . . ?
C78 C77 C76 103.2(5) . . ?
C77 C78 N28 110.5(5) . . ?
C77 C78 C79 135.7(6) . . ?
N28 C78 C79 113.8(5) . . ?
N29 C79 N30 112.0(6) . . ?
N29 C79 C78 119.6(5) . . ?
N30 C79 C78 128.4(6) . . ?
N29 C80 C85 109.2(6) . . ?
N29 C80 C81 130.9(6) . . ?
C85 C80 C81 119.9(6) . . ?
C80 C81 C82 117.4(7) . . ?
C83 C82 C81 120.7(7) . . ?
C84 C83 C82 122.8(7) . . ?
C83 C84 C85 116.0(7) . . ?
C84 C85 C80 123.1(7) . . ?
C84 C85 N30 131.8(7) . . ?
C80 C85 N30 105.1(5) . . ?
N31 C86 C87 131.2(6) . . ?
N31 C86 C91 107.8(5) . . ?
C87 C86 C91 121.0(6) . . ?
C88 C87 C86 118.2(6) . . ?
C87 C88 C89 120.6(7) . . ?
C90 C89 C88 121.9(7) . . ?
C89 C90 C91 117.0(7) . . ?
N32 C91 C86 106.3(6) . . ?
N32 C91 C90 132.3(6) . . ?
C86 C91 C90 121.4(6) . . ?
N31 C92 N32 112.3(5) . . ?
N31 C92 C93 119.7(5) . . ?
N32 C92 C93 127.9(5) . . ?
N33 C93 C94 110.4(5) . . ?
N33 C93 C92 114.5(5) . . ?
C94 C93 C92 135.0(5) . . ?
C95 C94 C93 103.0(5) . . ?
N34 C95 C94 110.7(5) . . ?
N34 C95 C96 115.3(5) . . ?
C94 C95 C96 133.8(5) . . ?
N35 C96 N36 113.2(5) . . ?
N35 C96 C95 121.3(5) . . ?
N36 C96 C95 125.6(5) . . ?
C98 C97 N35 131.6(6) . . ?
C98 C97 C102 120.5(6) . . ?
N35 C97 C102 107.9(5) . . ?
C97 C98 C99 118.0(7) . . ?
C98 C99 C100 121.6(7) . . ?
C101 C100 C99 121.7(7) . . ?
C100 C101 C102 116.5(7) . . ?
N36 C102 C101 132.1(6) . . ?
N36 C102 C97 106.1(5) . . ?
C101 C102 C97 121.8(6) . . ?
O4 Cl1 O6 108.2(5) . . ?
O4 Cl1 O3 110.9(4) . . ?
O6 Cl1 O3 110.1(6) . . ?
O4 Cl1 O5 110.2(5) . . ?
O6 Cl1 O5 108.9(6) . . ?
O3 Cl1 O5 108.7(5) . . ?
O3W O3 Cl1 125.8(14) . . ?
O4W Cl2 O10 151.6(12) . . ?
O4W Cl2 O7 76.1(12) . . ?
O10 Cl2 O7 112.4(9) . . ?
O4W Cl2 O9 49.1(10) . . ?
O10 Cl2 O9 104.8(9) . . ?
O7 Cl2 O9 113.2(9) . . ?
O4W Cl2 O8 97.3(11) . . ?
O10 Cl2 O8 105.2(7) . . ?
O7 Cl2 O8 107.6(10) . . ?
O9 Cl2 O8 113.5(9) . . ?
Cl2 O7 O4W 50.3(9) . . ?
O4W O9 Cl2 61.0(13) . . ?
O9 O4W Cl2 69.9(13) . . ?
O9 O4W O7 111.4(18) . . ?
Cl2 O4W O7 53.6(9) . . ?
O13 Cl3 O14 112.1(6) . . ?
O13 Cl3 O11 113.7(7) . . ?
O14 Cl3 O11 111.6(6) . . ?
O13 Cl3 O12 108.6(6) . . ?
O14 Cl3 O12 106.3(5) . . ?
O11 Cl3 O12 103.9(5) . . ?
O13 Cl3 O6W 92.7(7) . . ?
O14 Cl3 O6W 72.4(5) . . ?
O11 Cl3 O6W 147.3(6) . . ?
O12 Cl3 O6W 46.9(5) . . ?
O6W O12 Cl3 74.3(6) . . ?
Cl3 O13 O5W 90.0(8) . . ?
C3A O1A O2W 105.7(19) . . ?
C3A N1A C2A 130.3(16) . . ?
C3A N1A C1A 110.3(16) . . ?
C2A N1A C1A 119.4(18) . . ?
C3A N1A O1W 95.3(19) . . ?
C2A N1A O1W 41.6(16) . . ?
C1A N1A O1W 143(2) . . ?
O1W C2A N1A 74(3) . . ?
O1A C3A N1A 133.3(18) . . ?
C2A O1W N1A 64(2) . . ?
C3B N1B C1B 118.0(13) . . ?
C3B N1B C2B 124.4(14) . . ?
C1B N1B C2B 117.6(15) . . ?
O1B C3B N1B 131.3(15) . . ?
O12 O6W Cl3 58.8(6) . . ?
O15W O14W O16W 79.2(19) . . ?
O14W O15W O16W 51.2(13) . . ?
O14W O16W O15W 49.7(14) . . ?

loop_
_geom_bond_atom_site_label_1
_geom_bond_atom_site_label_2
_geom_bond_distance
_geom_bond_site_symmetry_2
_geom_bond_publ_flag
Zn1 N3 2.147(5) . ?
Zn1 N13 2.148(5) . ?
Zn1 N7 2.170(5) . ?
Zn1 N1 2.191(5) . ?
Zn1 N15 2.192(5) . ?
Zn1 N9 2.193(5) . ?
Zn2 N5 2.036(5) . ?
Zn2 N5 2.036(5) 2_655 ?
Zn2 O1 2.039(6) . ?
Zn2 N4 2.154(5) . ?
Zn2 N4 2.154(5) 2_655 ?
Zn3 O1 2.045(3) . ?
Zn3 N17 2.051(5) . ?
Zn3 N11 2.053(6) 2_655 ?
Zn3 N16 2.137(5) . ?
Zn3 N10 2.142(5) 2_655 ?
Zn4 N35 2.154(5) 2 ?
Zn4 N27 2.178(5) . ?
Zn4 N19 2.191(5) . ?
Zn4 N25 2.193(5) . ?
Zn4 N21 2.200(5) . ?
Zn4 N34 2.226(5) 2 ?
Zn5 O2 2.058(6) . ?
Zn5 N29 2.072(5) 2 ?
Zn5 N29 2.072(5) . ?
Zn5 N28 2.082(5) . ?
Zn5 N28 2.082(5) 2 ?
Zn6 O2 2.039(3) . ?
Zn6 N31 2.050(5) . ?
Zn6 N23 2.065(5) . ?
Zn6 N33 2.115(5) . ?
Zn6 N22 2.124(5) . ?
O1 Zn3 2.045(3) 2_655 ?
O2 Zn6 2.039(3) 2 ?
N1 C7 1.327(8) . ?
N1 C1 1.397(8) . ?
N2 C7 1.351(7) . ?
N2 C6 1.388(8) . ?
N3 C8 1.343(7) . ?
N3 N4 1.348(7) . ?
N4 C10 1.351(8) . ?
N5 C11 1.314(8) . ?
N5 C12 1.389(8) . ?
N6 C11 1.352(8) . ?
N6 C17 1.389(9) . ?
N7 C24 1.325(9) . ?
N7 C18 1.385(9) . ?
N8 C24 1.356(8) . ?
N8 C23 1.385(11) . ?
N9 N10 1.333(7) . ?
N9 C25 1.365(8) . ?
N10 C27 1.367(8) . ?
N10 Zn3 2.142(5) 2_655 ?
N11 C28 1.320(10) . ?
N11 C29 1.386(9) . ?
N11 Zn3 2.053(6) 2_655 ?
N12 C28 1.344(9) . ?
N12 C34 1.347(12) . ?
N13 C41 1.322(8) . ?
N13 C35 1.379(8) . ?
N14 C41 1.348(8) . ?
N14 C40 1.391(8) . ?
N15 C42 1.343(8) . ?
N15 N16 1.346(6) . ?
N16 C44 1.354(8) . ?
N17 C45 1.319(8) . ?
N17 C46 1.386(7) . ?
N18 C45 1.343(8) . ?
N18 C51 1.385(8) . ?
N19 C58 1.318(8) . ?
N19 C52 1.401(7) . ?
N20 C58 1.348(7) . ?
N20 C57 1.374(8) . ?
N21 N22 1.339(7) . ?
N21 C59 1.355(7) . ?
N22 C61 1.365(8) . ?
N23 C62 1.332(8) . ?
N23 C63 1.388(8) . ?
N24 C62 1.354(8) . ?
N24 C68 1.384(9) . ?
N25 C75 1.327(8) . ?
N25 C69 1.384(8) . ?
N26 C75 1.340(8) . ?
N26 C74 1.376(8) . ?
N27 N28 1.333(7) . ?
N27 C76 1.343(7) . ?
N28 C78 1.368(7) . ?
N29 C79 1.328(8) . ?
N29 C80 1.376(8) . ?
N30 C79 1.340(8) . ?
N30 C85 1.397(9) . ?
N31 C92 1.319(7) . ?
N31 C86 1.385(8) . ?
N32 C92 1.342(7) . ?
N32 C91 1.377(8) . ?
N33 N34 1.345(7) . ?
N33 C93 1.354(7) . ?
N34 C95 1.361(7) . ?
N34 Zn4 2.226(5) 2 ?
N35 C96 1.310(7) . ?
N35 C97 1.397(8) . ?
N35 Zn4 2.154(5) 2 ?
N36 C96 1.359(7) . ?
N36 C102 1.369(8) . ?
C1 C2 1.389(9) . ?
C1 C6 1.394(9) . ?
C2 C3 1.378(9) . ?
C3 C4 1.378(10) . ?
C4 C5 1.379(10) . ?
C5 C6 1.386(9) . ?
C7 C8 1.459(8) . ?
C8 C9 1.400(9) . ?
C9 C10 1.386(9) . ?
C10 C11 1.462(9) . ?
C12 C13 1.393(10) . ?
C12 C17 1.394(11) . ?
C13 C14 1.390(11) . ?
C14 C15 1.404(14) . ?
C15 C16 1.368(14) . ?
C16 C17 1.399(10) . ?
C18 C19 1.396(12) . ?
C18 C23 1.403(11) . ?
C19 C20 1.373(11) . ?
C20 C21 1.328(15) . ?
C21 C22 1.358(15) . ?
C22 C23 1.444(11) . ?
C24 C25 1.430(10) . ?
C25 C26 1.392(10) . ?
C26 C27 1.373(10) . ?
C27 C28 1.463(10) . ?
C29 C30 1.373(12) . ?
C29 C34 1.401(12) . ?
C30 C31 1.389(11) . ?
C31 C32 1.425(15) . ?
C32 C33 1.335(15) . ?
C33 C34 1.402(12) . ?
C35 C36 1.398(9) . ?
C35 C40 1.399(9) . ?
C36 C37 1.369(10) . ?
C37 C38 1.398(12) . ?
C38 C39 1.371(10) . ?
C39 C40 1.387(9) . ?
C41 C42 1.447(8) . ?
C42 C43 1.389(8) . ?
C43 C44 1.374(8) . ?
C44 C45 1.448(8) . ?
C46 C47 1.397(8) . ?
C46 C51 1.401(9) . ?
C47 C48 1.388(9) . ?
C48 C49 1.384(11) . ?
C49 C50 1.384(10) . ?
C50 C51 1.363(9) . ?
C52 C53 1.377(9) . ?
C52 C57 1.396(9) . ?
C53 C54 1.373(9) . ?
C54 C55 1.386(10) . ?
C55 C56 1.379(10) . ?
C56 C57 1.391(9) . ?
C58 C59 1.445(8) . ?
C59 C60 1.377(9) . ?
C60 C61 1.389(8) . ?
C61 C62 1.430(9) . ?
C63 C64 1.388(9) . ?
C63 C68 1.404(10) . ?
C64 C65 1.376(10) . ?
C65 C66 1.410(12) . ?
C66 C67 1.379(11) . ?
C67 C68 1.388(10) . ?
C69 C70 1.410(9) . ?
C69 C74 1.418(8) . ?
C70 C71 1.391(9) . ?
C71 C72 1.392(9) . ?
C72 C73 1.392(10) . ?
C73 C74 1.382(9) . ?
C75 C76 1.452(9) . ?
C76 C77 1.398(9) . ?
C77 C78 1.363(9) . ?
C78 C79 1.457(9) . ?
C80 C85 1.395(9) . ?
C80 C81 1.396(9) . ?
C81 C82 1.396(9) . ?
C82 C83 1.388(11) . ?
C83 C84 1.374(11) . ?
C84 C85 1.383(9) . ?
C86 C87 1.393(9) . ?
C86 C91 1.401(9) . ?
C87 C88 1.381(10) . ?
C88 C89 1.416(11) . ?
C89 C90 1.382(11) . ?
C90 C91 1.403(10) . ?
C92 C93 1.435(8) . ?
C93 C94 1.393(8) . ?
C94 C95 1.392(8) . ?
C95 C96 1.440(8) . ?
C97 C98 1.369(9) . ?
C97 C102 1.418(9) . ?
C98 C99 1.374(10) . ?
C99 C100 1.401(11) . ?
C100 C101 1.378(10) . ?
C101 C102 1.388(9) . ?
Cl1 O4 1.374(6) . ?
Cl1 O6 1.418(8) . ?
Cl1 O3 1.453(7) . ?
Cl1 O5 1.485(9) . ?
O3 O3W 0.98(2) . ?
Cl2 O4W 1.35(2) . ?
Cl2 O10 1.401(10) . ?
Cl2 O7 1.412(12) . ?
Cl2 O9 1.450(11) . ?
Cl2 O8 1.469(11) . ?
O7 O4W 1.70(3) . ?
O9 O4W 1.17(2) . ?
Cl3 O13 1.398(8) . ?
Cl3 O14 1.420(6) . ?
Cl3 O11 1.429(8) . ?
Cl3 O12 1.475(7) . ?
Cl3 O6W 1.660(12) . ?
O12 O6W 1.258(13) . ?
O13 O5W 1.673(18) . ?
O1A C3A 1.238(10) . ?
O1A O2W 1.44(3) . ?
N1A C3A 1.337(10) . ?
N1A C2A 1.364(17) . ?
N1A C1A 1.378(15) . ?
N1A O1W 1.45(4) . ?
C2A O1W 1.00(4) . ?
O1B C3B 1.227(9) . ?
N1B C3B 1.325(9) . ?
N1B C1B 1.402(15) . ?
N1B C2B 1.412(15) . ?
O7W O7W' 1.073(17) . ?
O9W O9W' 1.42(2) . ?
O14W O15W 0.987(18) . ?
O14W O16W 1.01(2) . ?
O15W O16W 1.27(2) . ?
